data_7127128
loop_
_publ_author_name
'Marks, Walker R.'
'Baumgardner, Douglas F.'
'Reinheimer, Eric W.'
'Gilbertson, John D.'

_publ_section_title
;
 Complete denitrification of nitrate and nitrite to N<sub>2</sub> gas by
 samarium(II) iodide.
;
_journal_issue 77
_journal_name_full 'Chemical communications (Cambridge, England)'
_journal_page_first 11441
_journal_page_last 11444
_journal_paper_doi 10.1039/d0cc04115g
_journal_volume 56
_journal_year 2020
_chemical_formula_moiety 'H52 O33 Sm6, 8(I), 8(H2 O)'
_chemical_formula_sum 'H68 I8 O41 Sm6'
_chemical_formula_weight 2641.84
_space_group_crystal_system orthorhombic
_space_group_IT_number 58
_space_group_name_Hall '-P 2 2n'
_space_group_name_H-M_alt 'P n n m'
_atom_sites_solution_hydrogens mixed
_audit_creation_method SHELXL-2018/3
_audit_update_record
;
2020-07-30 deposited with the CCDC.	2020-08-18 downloaded from the CCDC.
;
_cell_angle_alpha 90
_cell_angle_beta 90
_cell_angle_gamma 90
_cell_formula_units_Z 2
_cell_length_a 12.8578(4)
_cell_length_b 14.8418(3)
_cell_length_c 14.8987(5)
_cell_measurement_reflns_used 14584
_cell_measurement_temperature 100.00(10)
_cell_measurement_theta_max 25.1200
_cell_measurement_theta_min 2.5440
_cell_volume 2843.16(14)
_computing_cell_refinement 'CrysAlisPro 1.171.40.55a (Rigaku OD, 2019)'
_computing_data_collection 'CrysAlisPro 1.171.40.55a (Rigaku OD, 2019)'
_computing_data_reduction 'CrysAlisPro 1.171.40.55a (Rigaku OD, 2019)'
_computing_molecular_graphics 'Olex2 (Dolomanov et al., 2009)'
_computing_publication_material 'Olex2 (Dolomanov et al., 2009)'
_computing_structure_refinement 'SHELXL-2018/3 (Sheldrick, 2018)'
_computing_structure_solution 'SHELXT 2014/5 (Sheldrick, 2014)'
_diffrn_ambient_environment N~2~
_diffrn_ambient_temperature 100.00(10)
_diffrn_detector 'Pilatus P200K HPC detector'
_diffrn_detector_area_resol_mean 5.8140
_diffrn_measured_fraction_theta_full 0.995
_diffrn_measured_fraction_theta_max 0.995
_diffrn_measurement_details
;
List of Runs (angles in degrees, time in seconds):

  # Type    Start    End  Width  t~exp~   \w     \q     \k     \f   Frames
#--------------------------------------------------------------------------
  1  \w   -108.00  16.00   0.20    2.00    --  -18.60 -38.00-137.00  620
  2  \w     56.00  82.00   0.20    2.00    --   19.80  38.00  17.00  130
  3  \w    -12.00  64.00   0.20    2.00    --  -18.60  57.00 120.00  380
  4  \w    -51.00  64.00   0.20    2.00    --   19.80 -57.00  30.00  575
;
_diffrn_measurement_device 'four-circle diffractometer'
_diffrn_measurement_device_type 'XtaLAB AFC12 (RINC): Kappa dual offset/far'
_diffrn_measurement_method '\w scans'
_diffrn_orient_matrix_type 'CrysAlisPro convention (1999,Acta A55,543-557)'
_diffrn_orient_matrix_UB_11 -0.0535041000
_diffrn_orient_matrix_UB_12 0.0100490000
_diffrn_orient_matrix_UB_13 -0.0059449000
_diffrn_orient_matrix_UB_21 -0.0087451000
_diffrn_orient_matrix_UB_22 -0.0443505000
_diffrn_orient_matrix_UB_23 -0.0160070000
_diffrn_orient_matrix_UB_31 -0.0102558000
_diffrn_orient_matrix_UB_32 -0.0146193000
_diffrn_orient_matrix_UB_33 0.0444565000
_diffrn_radiation_monochromator mirror
_diffrn_radiation_probe x-ray
_diffrn_radiation_type MoK\a
_diffrn_radiation_wavelength 0.71073
_diffrn_reflns_av_R_equivalents 0.0274
_diffrn_reflns_av_unetI/netI 0.0160
_diffrn_reflns_Laue_measured_fraction_full 0.995
_diffrn_reflns_Laue_measured_fraction_max 0.995
_diffrn_reflns_limit_h_max 15
_diffrn_reflns_limit_h_min -15
_diffrn_reflns_limit_k_max 11
_diffrn_reflns_limit_k_min -17
_diffrn_reflns_limit_l_max 16
_diffrn_reflns_limit_l_min -17
_diffrn_reflns_number 16056
_diffrn_reflns_point_group_measured_fraction_full 0.995
_diffrn_reflns_point_group_measured_fraction_max 0.995
_diffrn_reflns_theta_full 25.117
_diffrn_reflns_theta_max 25.117
_diffrn_reflns_theta_min 2.502
_diffrn_source 'micro-focus sealed X-ray tube'
_diffrn_source_type 'Rigaku (Mo) X-ray Source'
_exptl_absorpt_coefficient_mu 10.525
_exptl_absorpt_correction_T_max 0.204
_exptl_absorpt_correction_T_min 0.103
_exptl_absorpt_correction_type analytical
_exptl_absorpt_process_details
;
CrysAlisPro 1.171.40.55a (Rigaku Oxford Diffraction, 2019)
Analytical numeric absorption correction using a multifaceted crystal
model based on expressions derived by R.C. Clark & J.S. Reid.
(Clark, R. C. & Reid, J. S. (1995). Acta Cryst. A51, 887-897)
Empirical absorption correction using spherical harmonics,
implemented in SCALE3 ABSPACK scaling algorithm.
;
_exptl_crystal_colour yellow
_exptl_crystal_density_diffrn 3.086
_exptl_crystal_description block
_exptl_crystal_F_000 2384
_exptl_crystal_size_max 0.315
_exptl_crystal_size_mid 0.249
_exptl_crystal_size_min 0.231
_refine_diff_density_max 2.308
_refine_diff_density_min -3.467
_refine_diff_density_rms 0.268
_refine_ls_extinction_method none
_refine_ls_goodness_of_fit_ref 1.373
_refine_ls_hydrogen_treatment constr
_refine_ls_matrix_type full
_refine_ls_number_parameters 166
_refine_ls_number_reflns 2644
_refine_ls_number_restraints 18
_refine_ls_restrained_S_all 1.369
_refine_ls_R_factor_all 0.0449
_refine_ls_R_factor_gt 0.0443
_refine_ls_shift/su_max 0.004
_refine_ls_shift/su_mean 0.000
_refine_ls_structure_factor_coef Fsqd
_refine_ls_weighting_details 'w=1/[\s^2^(Fo^2^)+102.8261P] where P=(Fo^2^+2Fc^2^)/3'
_refine_ls_weighting_scheme calc
_refine_ls_wR_factor_gt 0.0900
_refine_ls_wR_factor_ref 0.0915
_reflns_Friedel_coverage 0.000
_reflns_number_gt 2631
_reflns_number_total 2644
_reflns_threshold_expression 'I > 2\s(I)'
_cod_data_source_file d0cc04115g2.cif
_cod_data_source_block ortho_ago
_cod_depositor_comments 'Adding full bibliography for 7127127--7127129.cif.'
_cod_database_code 7127128
_shelx_shelxl_version_number 2018/3
_shelx_space_group_comment
;
The symmetry employed for this shelxl refinement is uniquely defined
by the following loop, which should always be used as a source of
symmetry information in preference to the above space-group names.
They are only intended as comments.
;

loop_
_space_group_symop_operation_xyz
'x, y, z'
'-x, -y, z'
'-x+1/2, y+1/2, -z+1/2'
'x+1/2, -y+1/2, -z+1/2'
'-x, -y, -z'
'x, y, -z'
'x-1/2, -y-1/2, z-1/2'
'-x-1/2, y-1/2, z-1/2'

loop_
_atom_site_label
_atom_site_type_symbol
_atom_site_fract_x
_atom_site_fract_y
_atom_site_fract_z
_atom_site_U_iso_or_equiv
_atom_site_adp_type
_atom_site_occupancy
_atom_site_site_symmetry_order
_atom_site_calc_flag
_atom_site_refinement_flags_posn
_atom_site_refinement_flags_adp
_atom_site_refinement_flags_occupancy
_atom_site_disorder_assembly
_atom_site_disorder_group
Sm1 Sm 0.69732(6) 0.46697(5) 0.500000 0.00764(17) Uani 1 2 d S T P . .
Sm2 Sm 0.46109(6) 0.33044(5) 0.500000 0.00895(18) Uani 1 2 d S T P . .
Sm3 Sm 0.500000 0.500000 0.67199(5) 0.00949(18) Uani 1 2 d S T P . .
O1 O 0.8090(6) 0.4540(5) 0.6368(5) 0.0197(18) Uani 1 1 d . . . . .
H1A H 0.774460 0.409381 0.656698 0.030 Uiso 1 1 d R U . . .
H1B H 0.872759 0.438861 0.636616 0.030 Uiso 1 1 d R U . . .
O2 O 0.8459(9) 0.5777(8) 0.500000 0.020(3) Uani 1 2 d S T P . .
H2A H 0.891137 0.564946 0.539600 0.029 Uiso 1 1 d R U . . .
O3 O 0.7824(10) 0.3145(9) 0.500000 0.032(3) Uani 1 2 d S T P . .
H3A H 0.845101 0.318985 0.482420 0.049 Uiso 0.5 1 d R U P . .
H3B H 0.758950 0.283245 0.456710 0.049 Uiso 0.5 1 d R U P . .
O4 O 0.5928(5) 0.3796(5) 0.3991(5) 0.0106(15) Uani 1 1 d . . . . .
H4 H 0.627154 0.334693 0.361147 0.016 Uiso 1 1 calc R U . . .
O5 O 0.5852(9) 0.1956(7) 0.500000 0.020(3) Uani 1 2 d S T P . .
O6 O 0.4363(7) 0.2287(5) 0.3629(6) 0.026(2) Uani 1 1 d . . . . .
H6A H 0.375071 0.231540 0.341440 0.039 Uiso 1 1 d R U . . .
H6B H 0.485201 0.194099 0.379740 0.039 Uiso 1 1 d R U . . .
O7 O 0.2859(9) 0.2591(8) 0.500000 0.022(3) Uani 1 2 d S T P . .
H7A H 0.266377 0.241181 0.448490 0.033 Uiso 0.5 1 d R U P A 2
H7B H 0.237937 0.294241 0.517780 0.033 Uiso 0.5 1 d R U P A 2
O8 O 0.3611(5) 0.4190(4) 0.6025(5) 0.0105(15) Uani 1 1 d . . . . .
H8 H 0.309804 0.388783 0.640709 0.016 Uiso 1 1 calc R U . . .
O9 O 0.5243(8) 0.6293(6) 0.7731(6) 0.036(2) Uani 1 1 d . . . . .
H9A H 0.564360 0.633069 0.818378 0.055 Uiso 1 1 d R U . . .
H9B H 0.494440 0.680359 0.770496 0.055 Uiso 1 1 d R U . . .
O10A O 0.660(2) 0.4580(18) 0.7705(19) 0.020(4) Uani 0.55(3) 1 d . U P B 1
H10A H 0.660110 0.402296 0.783703 0.030 Uiso 0.55(3) 1 d R U P B 1
H10B H 0.656950 0.483346 0.821573 0.030 Uiso 0.55(3) 1 d R U P B 1
O10B O 0.662(3) 0.494(2) 0.783(2) 0.020(4) Uani 0.45(3) 1 d . U P B 2
H10D H 0.714547 0.466846 0.761212 0.030 Uiso 0.45(3) 1 d R U P B 2
H10C H 0.648617 0.466206 0.831213 0.030 Uiso 0.45(3) 1 d R U P B 2
O11 O 0.500000 0.500000 0.500000 0.006(3) Uani 1 4 d S TU P B .
O12 O 1.0078(6) 0.3811(6) 0.6353(6) 0.0241(19) Uani 1 1 d . . . . .
H12A H 1.031048 0.386159 0.688495 0.036 Uiso 1 1 d R U . . .
H12B H 1.014027 0.326819 0.618055 0.036 Uiso 1 1 d R U . . .
O13 O 0.7685(13) 0.4207(10) 0.9333(11) 0.020(2) Uani 0.5 1 d . U P . .
H13A H 0.759215 0.380263 0.893633 0.030 Uiso 0.5 1 d R U P . .
H13B H 0.832505 0.428133 0.921204 0.030 Uiso 0.5 1 d R U P . .
O14 O 0.7088(13) 0.5428(10) 0.9278(11) 0.020(2) Uani 0.5 1 d . U P . .
H14A H 0.761622 0.520836 0.954231 0.030 Uiso 0.5 1 d R U P . .
H14B H 0.699662 0.593786 0.952611 0.030 Uiso 0.5 1 d R U P . .
I1 I 0.99230(9) 0.82560(7) 0.500000 0.0200(2) Uani 1 2 d S T P . .
I2 I 1.000000 0.500000 0.85320(9) 0.0495(5) Uani 1 2 d S T P . .
I3A I 0.7234(10) 0.2235(7) 0.7382(8) 0.0219(12) Uani 0.5 1 d . . P C 1
I3B I 0.7127(10) 0.2071(7) 0.7253(8) 0.0233(14) Uani 0.5 1 d . . P D 2

loop_
_atom_site_aniso_label
_atom_site_aniso_U_11
_atom_site_aniso_U_22
_atom_site_aniso_U_33
_atom_site_aniso_U_23
_atom_site_aniso_U_13
_atom_site_aniso_U_12
Sm1 0.0049(3) 0.0053(3) 0.0127(4) 0.000 0.000 0.0003(3)
Sm2 0.0067(3) 0.0050(3) 0.0152(4) 0.000 0.000 0.0000(3)
Sm3 0.0087(3) 0.0082(3) 0.0116(4) 0.000 0.000 0.0016(3)
O1 0.013(4) 0.025(4) 0.021(4) 0.002(4) -0.002(3) -0.002(3)
O2 0.010(5) 0.022(6) 0.027(7) 0.000 0.000 0.003(5)
O3 0.019(7) 0.028(7) 0.051(9) 0.000 0.000 0.006(6)
O4 0.010(3) 0.010(3) 0.012(4) -0.005(3) 0.001(3) 0.002(3)
O5 0.012(6) 0.014(6) 0.033(7) 0.000 0.000 0.004(5)
O6 0.024(5) 0.011(4) 0.043(6) -0.007(4) -0.004(4) 0.007(3)
O7 0.014(6) 0.017(6) 0.035(7) 0.000 0.000 0.000(5)
O8 0.006(3) 0.006(3) 0.020(4) 0.005(3) 0.005(3) -0.002(3)
O9 0.042(6) 0.037(5) 0.030(5) -0.019(5) -0.003(5) -0.011(5)
O10A 0.026(5) 0.018(12) 0.015(8) 0.001(11) 0.002(6) 0.009(12)
O10B 0.026(5) 0.018(12) 0.015(8) 0.001(11) 0.002(6) 0.010(13)
O11 0.008(4) 0.002(4) 0.008(5) 0.000 0.000 -0.001(4)
O12 0.020(4) 0.027(4) 0.025(5) -0.004(4) 0.000(4) 0.002(4)
O13 0.022(6) 0.011(5) 0.026(6) -0.004(5) -0.006(5) -0.001(5)
O14 0.023(6) 0.011(5) 0.026(6) -0.004(5) -0.007(5) -0.001(5)
I1 0.0175(5) 0.0211(5) 0.0214(6) 0.000 0.000 0.0001(4)
I2 0.1148(14) 0.0133(6) 0.0203(7) 0.000 0.000 -0.0163(7)
I3A 0.028(3) 0.013(3) 0.025(3) 0.0060(19) -0.0138(18) -0.001(2)
I3B 0.021(2) 0.016(3) 0.034(4) 0.009(2) -0.014(2) -0.003(2)

loop_
_atom_type_symbol
_atom_type_description
_atom_type_scat_dispersion_real
_atom_type_scat_dispersion_imag
_atom_type_scat_source
O O 0.0106 0.0060 'International Tables Vol C Tables 4.2.6.8 and 6.1.1.4'
H H 0.0000 0.0000 'International Tables Vol C Tables 4.2.6.8 and 6.1.1.4'
I I -0.4742 1.8119 'International Tables Vol C Tables 4.2.6.8 and 6.1.1.4'
Sm Sm -0.1638 3.4418 'International Tables Vol C Tables 4.2.6.8 and 6.1.1.4'

loop_
_exptl_crystal_face_index_h
_exptl_crystal_face_index_k
_exptl_crystal_face_index_l
_exptl_crystal_face_perp_dist
-3 -12 17 0.1241
-10 9 15 0.1023
-3 -6 20 0.0972
0 -1 -21 0.1371
8 18 5 0.0824
3 8 19 0.0866
-13 -7 -13 0.1579
13 11 -10 0.1102
15 9 8 0.0939
5 -1 20 0.1000
-4 -7 19 0.1009
-15 -12 4 0.1840
-17 3 6 0.1660
-13 9 -11 0.1643
15 0 -13 0.1120
12 -9 13 0.0799
-4 -6 20 0.1009
2 16 -14 0.1081
3 -9 -19 0.1298
0 -21 -3 0.1497
2 5 -20 0.1376
-1 -19 8 0.1457
8 -18 4 0.1437
1 10 -18 0.1293
6 13 -15 0.1111
-6 18 -8 0.1088
-10 17 3 0.1008

loop_
_geom_angle_atom_site_label_1
_geom_angle_atom_site_label_2
_geom_angle_atom_site_label_3
_geom_angle
_geom_angle_site_symmetry_1
_geom_angle_site_symmetry_3
_geom_angle_publ_flag
O4 Sm1 O4 77.7(3) . 6_556 ?
O4 Sm1 O8 127.2(2) . 2_665 ?
O4 Sm1 O8 78.9(2) 6_556 2_665 ?
O4 Sm1 O8 78.9(2) . 5_666 ?
O4 Sm1 O8 127.2(2) 6_556 5_666 ?
O8 Sm1 O8 79.0(3) 2_665 5_666 ?
O4 Sm1 O1 142.3(3) . . ?
O4 Sm1 O1 76.7(2) 6_556 . ?
O8 Sm1 O1 73.5(3) 2_665 . ?
O8 Sm1 O1 138.8(2) 5_666 . ?
O4 Sm1 O1 76.7(2) . 6_556 ?
O4 Sm1 O1 142.3(3) 6_556 6_556 ?
O8 Sm1 O1 138.8(2) 2_665 6_556 ?
O8 Sm1 O1 73.5(3) 5_666 6_556 ?
O1 Sm1 O1 109.2(4) . 6_556 ?
O4 Sm1 O3 76.0(3) . . ?
O4 Sm1 O3 76.0(3) 6_556 . ?
O8 Sm1 O3 140.45(17) 2_665 . ?
O8 Sm1 O3 140.45(17) 5_666 . ?
O1 Sm1 O3 71.4(2) . . ?
O1 Sm1 O3 71.4(2) 6_556 . ?
O4 Sm1 O2 141.06(17) . . ?
O4 Sm1 O2 141.06(17) 6_556 . ?
O8 Sm1 O2 77.1(3) 2_665 . ?
O8 Sm1 O2 77.1(3) 5_666 . ?
O1 Sm1 O2 67.4(2) . . ?
O1 Sm1 O2 67.4(2) 6_556 . ?
O3 Sm1 O2 104.9(4) . . ?
O4 Sm1 O11 63.38(17) . . ?
O4 Sm1 O11 63.38(17) 6_556 . ?
O8 Sm1 O11 63.83(16) 2_665 . ?
O8 Sm1 O11 63.83(16) 5_666 . ?
O1 Sm1 O11 125.34(18) . . ?
O1 Sm1 O11 125.34(18) 6_556 . ?
O3 Sm1 O11 126.7(3) . . ?
O2 Sm1 O11 128.4(3) . . ?
O4 Sm1 Sm2 97.65(17) . 5_666 ?
O4 Sm1 Sm2 97.65(17) 6_556 5_666 ?
O8 Sm1 Sm2 40.59(17) 2_665 5_666 ?
O8 Sm1 Sm2 40.59(17) 5_666 5_666 ?
O1 Sm1 Sm2 112.70(19) . 5_666 ?
O1 Sm1 Sm2 112.70(19) 6_556 5_666 ?
O3 Sm1 Sm2 171.7(3) . 5_666 ?
O2 Sm1 Sm2 83.4(3) . 5_666 ?
O11 Sm1 Sm2 44.950(16) . 5_666 ?
O4 Sm1 Sm3 40.57(17) . 5_666 ?
O4 Sm1 Sm3 97.09(17) 6_556 5_666 ?
O8 Sm1 Sm3 97.75(17) 2_665 5_666 ?
O8 Sm1 Sm3 40.43(17) 5_666 5_666 ?
O1 Sm1 Sm3 169.94(19) . 5_666 ?
O1 Sm1 Sm3 80.61(18) 6_556 5_666 ?
O3 Sm1 Sm3 115.14(19) . 5_666 ?
O2 Sm1 Sm3 116.15(16) . 5_666 ?
O11 Sm1 Sm3 44.760(12) . 5_666 ?
Sm2 Sm1 Sm3 59.833(13) 5_666 5_666 ?
O4 Sm1 Sm3 97.09(17) . . ?
O4 Sm1 Sm3 40.57(17) 6_556 . ?
O8 Sm1 Sm3 40.43(17) 2_665 . ?
O8 Sm1 Sm3 97.75(17) 5_666 . ?
O1 Sm1 Sm3 80.61(18) . . ?
O1 Sm1 Sm3 169.94(19) 6_556 . ?
O3 Sm1 Sm3 115.14(19) . . ?
O2 Sm1 Sm3 116.15(16) . . ?
O11 Sm1 Sm3 44.760(12) . . ?
Sm2 Sm1 Sm3 59.833(13) 5_666 . ?
Sm3 Sm1 Sm3 89.52(2) 5_666 . ?
O4 Sm2 O4 78.4(3) 6_556 . ?
O4 Sm2 O8 79.1(2) 6_556 . ?
O4 Sm2 O8 128.2(2) . . ?
O4 Sm2 O8 128.2(2) 6_556 6_556 ?
O4 Sm2 O8 79.1(2) . 6_556 ?
O8 Sm2 O8 79.4(3) . 6_556 ?
O4 Sm2 O7 140.78(17) 6_556 . ?
O4 Sm2 O7 140.78(17) . . ?
O8 Sm2 O7 75.4(3) . . ?
O8 Sm2 O7 75.4(3) 6_556 . ?
O4 Sm2 O5 78.3(3) 6_556 . ?
O4 Sm2 O5 78.3(3) . . ?
O8 Sm2 O5 139.93(17) . . ?
O8 Sm2 O5 139.93(17) 6_556 . ?
O7 Sm2 O5 103.4(4) . . ?
O4 Sm2 O6 76.4(3) 6_556 6_556 ?
O4 Sm2 O6 140.7(3) . 6_556 ?
O8 Sm2 O6 75.4(2) . 6_556 ?
O8 Sm2 O6 140.1(3) 6_556 6_556 ?
O7 Sm2 O6 68.7(2) . 6_556 ?
O5 Sm2 O6 67.4(2) . 6_556 ?
O4 Sm2 O6 140.7(3) 6_556 . ?
O4 Sm2 O6 76.5(3) . . ?
O8 Sm2 O6 140.1(3) . . ?
O8 Sm2 O6 75.4(2) 6_556 . ?
O7 Sm2 O6 68.7(2) . . ?
O5 Sm2 O6 67.4(2) . . ?
O6 Sm2 O6 105.8(4) 6_556 . ?
O4 Sm2 O11 63.91(17) 6_556 . ?
O4 Sm2 O11 63.91(17) . . ?
O8 Sm2 O11 64.25(16) . . ?
O8 Sm2 O11 64.25(16) 6_556 . ?
O7 Sm2 O11 126.4(3) . . ?
O5 Sm2 O11 130.2(3) . . ?
O6 Sm2 O11 127.07(19) 6_556 . ?
O6 Sm2 O11 127.08(19) . . ?
O4 Sm2 Sm3 97.78(17) 6_556 5_666 ?
O4 Sm2 Sm3 40.74(17) . 5_666 ?
O8 Sm2 Sm3 98.28(17) . 5_666 ?
O8 Sm2 Sm3 40.63(17) 6_556 5_666 ?
O7 Sm2 Sm3 114.84(17) . 5_666 ?
O5 Sm2 Sm3 117.18(16) . 5_666 ?
O6 Sm2 Sm3 172.03(19) 6_556 5_666 ?
O6 Sm2 Sm3 82.11(19) . 5_666 ?
O11 Sm2 Sm3 44.962(12) . 5_666 ?
O4 Sm2 Sm3 40.74(17) 6_556 . ?
O4 Sm2 Sm3 97.78(17) . . ?
O8 Sm2 Sm3 40.63(17) . . ?
O8 Sm2 Sm3 98.28(17) 6_556 . ?
O7 Sm2 Sm3 114.84(17) . . ?
O5 Sm2 Sm3 117.18(16) . . ?
O6 Sm2 Sm3 82.11(19) 6_556 . ?
O6 Sm2 Sm3 172.03(19) . . ?
O11 Sm2 Sm3 44.963(12) . . ?
Sm3 Sm2 Sm3 89.93(2) 5_666 . ?
O4 Sm2 Sm1 98.34(17) 6_556 5_666 ?
O4 Sm2 Sm1 98.34(17) . 5_666 ?
O8 Sm2 Sm1 40.80(17) . 5_666 ?
O8 Sm2 Sm1 40.80(17) 6_556 5_666 ?
O7 Sm2 Sm1 81.1(3) . 5_666 ?
O5 Sm2 Sm1 175.6(3) . 5_666 ?
O6 Sm2 Sm1 114.73(19) 6_556 5_666 ?
O6 Sm2 Sm1 114.73(19) . 5_666 ?
O11 Sm2 Sm1 45.358(16) . 5_666 ?
Sm3 Sm2 Sm1 60.186(13) 5_666 5_666 ?
Sm3 Sm2 Sm1 60.186(13) . 5_666 ?
O8 Sm3 O8 128.6(4) 2_665 . ?
O8 Sm3 O4 79.1(2) 2_665 6_556 ?
O8 Sm3 O4 78.8(2) . 6_556 ?
O8 Sm3 O4 78.8(2) 2_665 5_666 ?
O8 Sm3 O4 79.1(2) . 5_666 ?
O4 Sm3 O4 127.5(3) 6_556 5_666 ?
O8 Sm3 O9 138.9(3) 2_665 2_665 ?
O8 Sm3 O9 77.2(3) . 2_665 ?
O4 Sm3 O9 75.7(3) 6_556 2_665 ?
O4 Sm3 O9 142.1(3) 5_666 2_665 ?
O8 Sm3 O9 77.2(3) 2_665 . ?
O8 Sm3 O9 138.9(3) . . ?
O4 Sm3 O9 142.1(3) 6_556 . ?
O4 Sm3 O9 75.7(3) 5_666 . ?
O9 Sm3 O9 104.5(5) 2_665 . ?
O8 Sm3 O11 64.31(18) 2_665 . ?
O8 Sm3 O11 64.31(18) . . ?
O4 Sm3 O11 63.75(17) 6_556 . ?
O4 Sm3 O11 63.75(17) 5_666 . ?
O9 Sm3 O11 127.8(2) 2_665 . ?
O9 Sm3 O11 127.8(2) . . ?
O8 Sm3 O10A 76.9(6) 2_665 . ?
O8 Sm3 O10A 135.7(6) . . ?
O4 Sm3 O10A 71.1(6) 6_556 . ?
O4 Sm3 O10A 145.2(6) 5_666 . ?
O9 Sm3 O10A 64.5(7) 2_665 . ?
O9 Sm3 O10A 75.0(6) . . ?
O11 Sm3 O10A 124.3(6) . . ?
O8 Sm3 O10A 135.7(6) 2_665 2_665 ?
O8 Sm3 O10A 76.9(6) . 2_665 ?
O4 Sm3 O10A 145.2(6) 6_556 2_665 ?
O4 Sm3 O10A 71.1(6) 5_666 2_665 ?
O9 Sm3 O10A 75.0(6) 2_665 2_665 ?
O9 Sm3 O10A 64.5(7) . 2_665 ?
O11 Sm3 O10A 124.3(6) . 2_665 ?
O10A Sm3 O10A 111.5(12) . 2_665 ?
O8 Sm3 O10B 72.5(8) 2_665 . ?
O8 Sm3 O10B 146.9(7) . . ?
O4 Sm3 O10B 81.9(7) 6_556 . ?
O4 Sm3 O10B 133.6(7) 5_666 . ?
O9 Sm3 O10B 72.2(8) 2_665 . ?
O9 Sm3 O10B 63.0(7) . . ?
O11 Sm3 O10B 128.4(8) . . ?
O8 Sm3 O10B 146.9(7) 2_665 2_665 ?
O8 Sm3 O10B 72.5(8) . 2_665 ?
O4 Sm3 O10B 133.6(7) 6_556 2_665 ?
O4 Sm3 O10B 81.9(7) 5_666 2_665 ?
O9 Sm3 O10B 63.0(7) 2_665 2_665 ?
O9 Sm3 O10B 72.2(8) . 2_665 ?
O11 Sm3 O10B 128.4(8) . 2_665 ?
O10A Sm3 O10B 106.2(6) . 2_665 ?
O10A Sm3 O10B 12.3(5) 2_665 2_665 ?
O10B Sm3 O10B 103.3(16) . 2_665 ?
O8 Sm3 Sm2 40.65(17) 2_665 5_666 ?
O8 Sm3 Sm2 98.40(17) . 5_666 ?
O4 Sm3 Sm2 97.84(17) 6_556 5_666 ?
O4 Sm3 Sm2 40.40(17) 5_666 5_666 ?
O9 Sm3 Sm2 172.6(2) 2_665 5_666 ?
O9 Sm3 Sm2 82.7(2) . 5_666 ?
O11 Sm3 Sm2 45.037(12) . 5_666 ?
O10A Sm3 Sm2 117.0(6) . 5_666 ?
O10A Sm3 Sm2 109.9(6) 2_665 5_666 ?
Sm1 O1 H1A 92.5 . . ?
Sm1 O1 H1B 124.8 . . ?
H1A O1 H1B 107.5 . . ?
Sm1 O2 H2A 112.0 . . ?
Sm1 O2 H2A 112.00(17) . 6_556 ?
H2A O2 H2A 87.9 . 6_556 ?
Sm1 O3 H3A 110.0 . . ?
Sm1 O3 H3B 109.7 . . ?
H3A O3 H3B 98.4 . . ?
Sm1 O3 H3A 110.0(3) . 6_556 ?
H3A O3 H3A 35.9 . 6_556 ?
H3B O3 H3A 127.8 . 6_556 ?
Sm1 O3 H3B 109.69(18) . 6_556 ?
H3A O3 H3B 127.8 . 6_556 ?
H3B O3 H3B 98.7 . 6_556 ?
H3A O3 H3B 98.4 6_556 6_556 ?
Sm2 O4 Sm3 98.9(3) . 5_666 ?
Sm2 O4 Sm1 99.7(3) . . ?
Sm3 O4 Sm1 98.8(3) 5_666 . ?
Sm2 O4 H4 118.5 . . ?
Sm3 O4 H4 118.5 5_666 . ?
Sm1 O4 H4 118.5 . . ?
Sm2 O6 H6A 112.7 . . ?
Sm2 O6 H6B 91.6 . . ?
H6A O6 H6B 145.8 . . ?
Sm2 O7 H7A 113.6 . . ?
Sm2 O7 H7B 113.3 . . ?
H7A O7 H7B 105.0 . . ?
Sm2 O7 H7A 113.57(5) . 6_556 ?
Sm2 O7 H7B 113.3(2) . 6_556 ?
Sm3 O8 Sm2 98.7(2) . . ?
Sm3 O8 Sm1 98.9(2) . 5_666 ?
Sm2 O8 Sm1 98.6(3) . 5_666 ?
Sm3 O8 H8 118.8 . . ?
Sm2 O8 H8 118.8 . . ?
Sm1 O8 H8 118.8 5_666 . ?
Sm3 O9 H9A 127.8 . . ?
Sm3 O9 H9B 127.5 . . ?
H9A O9 H9B 104.6 . . ?
Sm3 O10A H10A 111.1 . . ?
Sm3 O10A H10B 110.9 . . ?
H10A O10A H10B 102.9 . . ?
Sm3 O10B H10D 113.9 . . ?
Sm3 O10B H10C 112.7 . . ?
H10D O10B H10C 104.5 . . ?
Sm3 O11 Sm3 180.0 5_666 . ?
Sm3 O11 Sm2 90.0 5_666 5_666 ?
Sm3 O11 Sm2 90.0 . 5_666 ?
Sm3 O11 Sm2 90.0 5_666 . ?
Sm3 O11 Sm2 90.0 . . ?
Sm2 O11 Sm2 180.0 5_666 . ?
Sm3 O11 Sm1 90.0 5_666 . ?
Sm3 O11 Sm1 90.0 . . ?
Sm2 O11 Sm1 89.69(2) 5_666 . ?
Sm2 O11 Sm1 90.31(2) . . ?
Sm3 O11 Sm1 90.0 5_666 5_666 ?
Sm3 O11 Sm1 90.0 . 5_666 ?
Sm2 O11 Sm1 90.31(2) 5_666 5_666 ?
Sm2 O11 Sm1 89.69(2) . 5_666 ?
Sm1 O11 Sm1 180.0 . 5_666 ?
H12A O12 H12B 109.4 . . ?
H13A O13 H13B 94.6 . . ?
H14A O14 H14B 104.5 . . ?

loop_
_geom_bond_atom_site_label_1
_geom_bond_atom_site_label_2
_geom_bond_distance
_geom_bond_site_symmetry_2
_geom_bond_publ_flag
Sm1 O4 2.397(7) . ?
Sm1 O4 2.397(7) 6_556 ?
Sm1 O8 2.400(7) 2_665 ?
Sm1 O8 2.400(7) 5_666 ?
Sm1 O1 2.501(8) . ?
Sm1 O1 2.501(8) 6_556 ?
Sm1 O3 2.513(12) . ?
Sm1 O2 2.519(11) . ?
Sm1 O11 2.5840(7) . ?
Sm1 Sm2 3.6317(10) 5_666 ?
Sm1 Sm3 3.6391(8) 5_666 ?
Sm1 Sm3 3.6391(8) . ?
Sm2 O4 2.379(7) 6_556 ?
Sm2 O4 2.379(7) . ?
Sm2 O8 2.390(7) . ?
Sm2 O8 2.390(7) 6_556 ?
Sm2 O7 2.489(11) . ?
Sm2 O5 2.560(11) . ?
Sm2 O6 2.561(8) 6_556 ?
Sm2 O6 2.561(8) . ?
Sm2 O11 2.5658(7) . ?
Sm2 Sm3 3.6262(7) 5_666 ?
Sm2 Sm3 3.6262(7) . ?
Sm3 O8 2.389(7) 2_665 ?
Sm3 O8 2.389(7) . ?
Sm3 O4 2.395(7) 6_556 ?
Sm3 O4 2.395(7) 5_666 ?
Sm3 O9 2.460(9) 2_665 ?
Sm3 O9 2.460(9) . ?
Sm3 O11 2.5625(8) . ?
Sm3 O10A 2.61(3) . ?
Sm3 O10A 2.61(3) 2_665 ?
Sm3 O10B 2.66(4) . ?
Sm3 O10B 2.66(4) 2_665 ?
O1 H1A 0.8501 . ?
O1 H1B 0.8499 . ?
O2 H2A 0.8501 . ?
O2 H2A 0.8500 6_556 ?
O3 H3A 0.8500 . ?
O3 H3B 0.8500 . ?
O3 H3A 0.8500 6_556 ?
O3 H3B 0.8499 6_556 ?
O4 H4 0.9800 . ?
O6 H6A 0.8500 . ?
O6 H6B 0.8500 . ?
O7 H7A 0.8499 . ?
O7 H7B 0.8500 . ?
O7 H7A 0.8500 6_556 ?
O7 H7B 0.8500 6_556 ?
O8 H8 0.9800 . ?
O9 H9A 0.8500 . ?
O9 H9B 0.8500 . ?
O10A H10A 0.8500 . ?
O10A H10B 0.8501 . ?
O10B H10D 0.8500 . ?
O10B H10C 0.8502 . ?
O12 H12A 0.8500 . ?
O12 H12B 0.8499 . ?
O13 H13A 0.8501 . ?
O13 H13B 0.8501 . ?
O14 H14A 0.8501 . ?
O14 H14B 0.8500 . ?

loop_
_exptl_oxdiff_crystal_face_indexfrac_h
_exptl_oxdiff_crystal_face_indexfrac_k
_exptl_oxdiff_crystal_face_indexfrac_l
_exptl_oxdiff_crystal_face_x
_exptl_oxdiff_crystal_face_y
_exptl_oxdiff_crystal_face_z
-2.9582 -11.9135 16.9271 -0.0621 0.2833 0.9570
-9.6661 9.3548 15.0904 0.5215 -0.5719 0.6332
-3.3822 -6.4093 19.6060 0.0000 -0.0000 1.0000
-0.0654 -0.8795 -20.9794 0.1194 0.3754 -0.9191
8.4551 17.9213 4.6627 -0.3000 -0.9434 -0.1414
3.3061 7.6214 19.1746 -0.2143 -0.6739 0.7071
-12.9222 -7.1247 -12.8597 0.6962 0.6348 -0.3350
12.7146 11.4206 -9.6407 -0.5082 -0.4634 -0.7260
14.6139 9.3200 8.1613 -0.7368 -0.6718 0.0767
4.5949 -0.5778 20.2997 -0.3723 -0.3395 0.8638
-3.9125 -6.7564 19.3552 0.0264 0.0240 0.9994
-14.5633 -11.7326 4.2255 0.6362 0.5801 0.5087
-17.0709 3.0935 6.3504 0.9067 -0.0896 0.4122
-13.4465 8.6043 -11.1128 0.8720 -0.0861 -0.4819
14.5583 0.0810 -12.5205 -0.7037 0.0695 -0.7071
11.9686 -8.8556 13.0189 -0.8068 0.0797 0.5855
-3.9942 -6.1805 19.5257 0.0355 -0.0035 0.9994
2.4495 15.5107 -13.8182 0.1070 -0.4881 -0.8662
3.1039 -9.1931 -18.5214 -0.1483 0.6770 -0.7208
0.3778 -20.7237 -2.9421 -0.2110 0.9629 0.1683
1.8020 5.3439 -20.1973 0.0774 0.0705 -0.9945
-1.4373 -19.3883 7.7475 -0.1640 0.7484 0.6426
7.7389 -18.4692 4.1629 -0.6244 0.6848 0.3757
1.1309 10.1099 -18.3429 0.1501 -0.1647 -0.9749
6.4609 13.0512 -14.6199 -0.1276 -0.4013 -0.9070
-6.1374 17.9354 -8.1664 0.5572 -0.6111 -0.5623
-9.7219 17.3309 3.4564 0.6738 -0.7389 -0.0000
